data_7111039
loop_
_publ_author_name
'Moore, Aaron R.'
'Kwen, Haidoo'
'Beatty, Alicia M.'
'Maatta, Eric A.'

_publ_section_title
;
 Organoimido-polyoxometalates as polymer pendants
;
_journal_issue 18
_journal_name_full 'Chemical Communications'
_journal_page_first 1793
_journal_paper_doi 10.1039/b005022i
_journal_year 2000
_chemical_formula_sum 'C40 H79 Mo6 N3 O18'
_chemical_formula_weight 1465.70
_chemical_name_systematic
;

  ?

;
_space_group_IT_number 14
_symmetry_cell_setting monoclinic
_symmetry_space_group_name_Hall '-P 2yn'
_symmetry_space_group_name_H-M 'P 1 21/n 1'
_atom_sites_solution_hydrogens geom
_atom_sites_solution_primary direct
_atom_sites_solution_secondary difmap
_audit_creation_method SHELXL-97
_cell_angle_alpha 90.00
_cell_angle_beta 105.098(9)
_cell_angle_gamma 90.00
_cell_formula_units_Z 4
_cell_length_a 17.316(2)
_cell_length_b 15.6017(17)
_cell_length_c 20.774(2)
_cell_measurement_reflns_used 30
_cell_measurement_temperature 173(2)
_cell_measurement_theta_max 12.50
_cell_measurement_theta_min 4.72
_cell_volume 5418.6(10)
_computing_cell_refinement 'Siemens XSCANS'
_computing_data_collection 'Siemens XSCANS'
_computing_data_reduction 'Siemens SHELXTL'
_computing_molecular_graphics 'Siemens SHELXTL'
_computing_publication_material 'Siemens SHELXTL'
_computing_structure_refinement 'SHELXL-97 (Sheldrick, 1997)'
_computing_structure_solution 'SHELXS-97 (Sheldrick, 1990)'
_diffrn_ambient_temperature 173(2)
_diffrn_measured_fraction_theta_full 0.999
_diffrn_measured_fraction_theta_max 0.999
_diffrn_measurement_device_type 'Siemens P4'
_diffrn_measurement_method '2\q/\w scans'
_diffrn_radiation_monochromator graphite
_diffrn_radiation_source 'fine-focus sealed tube'
_diffrn_radiation_type MoK\a
_diffrn_radiation_wavelength 0.71073
_diffrn_reflns_av_R_equivalents 0.0422
_diffrn_reflns_av_sigmaI/netI 0.0195
_diffrn_reflns_limit_h_max 19
_diffrn_reflns_limit_h_min 0
_diffrn_reflns_limit_k_max 0
_diffrn_reflns_limit_k_min -17
_diffrn_reflns_limit_l_max 22
_diffrn_reflns_limit_l_min -23
_diffrn_reflns_number 8303
_diffrn_reflns_theta_full 23.50
_diffrn_reflns_theta_max 23.50
_diffrn_reflns_theta_min 1.37
_diffrn_standards_interval_count 97
_diffrn_standards_number 3
_exptl_absorpt_coefficient_mu 1.414
_exptl_absorpt_correction_T_max 0.5502
_exptl_absorpt_correction_T_min 0.5268
_exptl_absorpt_correction_type empirical
_exptl_crystal_colour orange
_exptl_crystal_density_diffrn 1.797
_exptl_crystal_density_method 'not measured'
_exptl_crystal_description irregular
_exptl_crystal_F_000 2944
_exptl_crystal_size_max 0.52
_exptl_crystal_size_mid 0.50
_exptl_crystal_size_min 0.48
_refine_diff_density_max 1.344
_refine_diff_density_min -1.059
_refine_diff_density_rms 0.256
_refine_ls_extinction_method none
_refine_ls_goodness_of_fit_ref 1.071
_refine_ls_hydrogen_treatment 'riding model'
_refine_ls_matrix_type full
_refine_ls_number_parameters 604
_refine_ls_number_reflns 8001
_refine_ls_number_restraints 0
_refine_ls_restrained_S_all 1.071
_refine_ls_R_factor_all 0.0602
_refine_ls_R_factor_gt 0.0450
_refine_ls_shift/su_max 0.013
_refine_ls_shift/su_mean 0.001
_refine_ls_structure_factor_coef Fsqd
_refine_ls_weighting_details 'calc w=1/[\s^2^(Fo^2^)+(0.1046P)^2^+35.7746P] where P=(Fo^2^+2Fc^2^)/3'
_refine_ls_weighting_scheme calc
_refine_ls_wR_factor_gt 0.1268
_refine_ls_wR_factor_ref 0.1806
_reflns_number_gt 6774
_reflns_number_total 8001
_reflns_threshold_expression >2sigma(I)
_cod_data_source_file b005022isup1.cif
_cod_data_source_block am298
_cod_depositor_comments
;
The following automatic conversions were performed:

'_symmetry_cell_setting' value 'Monoclinic' changed to 'monoclinic'
according to /home/saulius/struct/CIF-dictionaries/cif_core.dic
dictionary named 'cif_core.dic' version 2.4.2 from 2011-04-26.

Automatic conversion script
Id: cif_fix_values 1891 2012-01-12 08:04:46Z andrius 
;
_cod_original_cell_volume 5418.6(11)
_cod_original_sg_symbol_H-M P2(1)/n
_cod_database_code 7111039

loop_
_symmetry_equiv_pos_as_xyz
'x, y, z'
'-x+1/2, y+1/2, -z+1/2'
'-x, -y, -z'
'x-1/2, -y-1/2, z-1/2'

loop_
_atom_site_label
_atom_site_type_symbol
_atom_site_fract_x
_atom_site_fract_y
_atom_site_fract_z
_atom_site_U_iso_or_equiv
_atom_site_adp_type
_atom_site_occupancy
_atom_site_symmetry_multiplicity
_atom_site_calc_flag
_atom_site_refinement_flags
Mo1 Mo -0.04430(4) 0.64224(5) 0.73729(3) 0.0360(2) Uani 1 1 d .
Mo2 Mo 0.03701(4) 0.71172(5) 0.88606(3) 0.0414(2) Uani 1 1 d .
Mo3 Mo -0.05658(5) 0.83488(5) 0.67497(4) 0.0430(2) Uani 1 1 d .
Mo4 Mo 0.11647(4) 0.75801(5) 0.76247(4) 0.0430(2) Uani 1 1 d .
Mo5 Mo 0.02714(4) 0.90793(5) 0.82627(4) 0.0410(2) Uani 1 1 d .
Mo6 Mo -0.13524(4) 0.78983(5) 0.79926(4) 0.0414(2) Uani 1 1 d .
N1 N -0.0671(4) 0.5447(5) 0.6973(4) 0.0457(18) Uani 1 1 d .
N2 N 0.6745(4) 0.6130(4) 0.5978(3) 0.0358(15) Uani 1 1 d .
N3 N 0.2874(6) 0.9520(6) 0.6643(5) 0.070(2) Uani 1 1 d .
O1 O -0.0094(3) 0.7713(3) 0.7806(2) 0.0274(11) Uani 1 1 d .
O2 O 0.0708(4) 0.6670(4) 0.9624(3) 0.0562(17) Uani 1 1 d .
O3 O -0.0890(4) 0.8826(5) 0.5997(3) 0.0621(18) Uani 1 1 d .
O4 O 0.2097(4) 0.7473(5) 0.7513(4) 0.065(2) Uani 1 1 d .
O5 O 0.0510(4) 1.0049(4) 0.8620(3) 0.0591(18) Uani 1 1 d .
O6 O -0.2275(4) 0.8026(5) 0.8115(3) 0.0627(19) Uani 1 1 d .
O7 O 0.0010(3) 0.6132(4) 0.8280(3) 0.0421(13) Uani 1 1 d .
O8 O 0.0528(3) 0.8299(4) 0.9033(3) 0.0426(14) Uani 1 1 d .
O9 O -0.0177(4) 0.9316(4) 0.7363(3) 0.0462(14) Uani 1 1 d .
O10 O -0.0724(3) 0.7182(4) 0.6574(3) 0.0414(14) Uani 1 1 d .
O11 O 0.0664(3) 0.6570(4) 0.7270(3) 0.0471(15) Uani 1 1 d .
O12 O 0.1295(3) 0.7105(4) 0.8509(3) 0.0439(14) Uani 1 1 d .
O13 O 0.1212(3) 0.8694(3) 0.8077(3) 0.0408(14) Uani 1 1 d .
O14 O 0.0576(4) 0.8165(4) 0.6846(3) 0.0496(15) Uani 1 1 d .
O15 O -0.1407(3) 0.6789(3) 0.7548(3) 0.0352(12) Uani 1 1 d .
O16 O -0.0759(3) 0.7327(4) 0.8780(3) 0.0443(14) Uani 1 1 d .
O17 O -0.0831(3) 0.8911(4) 0.8334(3) 0.0462(14) Uani 1 1 d .
O18 O -0.1483(3) 0.8375(4) 0.7107(3) 0.0433(14) Uani 1 1 d .
C1 C -0.0721(5) 0.4804(6) 0.6502(5) 0.048(2) Uani 1 1 d .
C2 C -0.0282(7) 0.4824(8) 0.6026(6) 0.069(3) Uani 1 1 d .
H2A H 0.0071 0.5289 0.6022 0.083 Uiso 1 1 calc R
C3 C -0.0354(8) 0.4179(9) 0.5565(6) 0.079(4) Uani 1 1 d .
H3A H -0.0047 0.4203 0.5248 0.095 Uiso 1 1 calc R
C4 C -0.0883(7) 0.3474(8) 0.5552(5) 0.068(3) Uani 1 1 d .
C5 C -0.1305(6) 0.3486(6) 0.6026(5) 0.058(3) Uani 1 1 d .
H5B H -0.1670 0.3031 0.6028 0.069 Uiso 1 1 calc R
C6 C -0.1233(7) 0.4098(7) 0.6485(5) 0.064(3) Uani 1 1 d .
H6A H -0.1532 0.4058 0.6808 0.077 Uiso 1 1 calc R
C7 C -0.0988(10) 0.2807(10) 0.5032(7) 0.096(4) Uani 1 1 d .
H7A H -0.1338 0.2351 0.5068 0.115 Uiso 1 1 calc R
C8 C -0.0682(12) 0.2758(11) 0.4554(6) 0.126(7) Uani 1 1 d .
H8A H -0.0326 0.3193 0.4488 0.151 Uiso 1 1 calc R
H8B H -0.0805 0.2287 0.4255 0.151 Uiso 1 1 calc R
C21 C 0.6234(5) 0.6929(5) 0.5889(4) 0.0395(19) Uani 1 1 d .
H21A H 0.6044 0.7055 0.5407 0.047 Uiso 1 1 calc R
H21B H 0.5758 0.6810 0.6054 0.047 Uiso 1 1 calc R
C22 C 0.6643(6) 0.7715(6) 0.6238(5) 0.047(2) Uani 1 1 d .
H22A H 0.6990 0.7965 0.5976 0.056 Uiso 1 1 calc R
H22B H 0.6987 0.7553 0.6681 0.056 Uiso 1 1 calc R
C23 C 0.6035(6) 0.8384(7) 0.6324(5) 0.060(3) Uani 1 1 d .
H23A H 0.5698 0.8548 0.5879 0.072 Uiso 1 1 calc R
H23B H 0.5681 0.8124 0.6575 0.072 Uiso 1 1 calc R
C24 C 0.6401(8) 0.9171(8) 0.6678(6) 0.081(4) Uani 1 1 d .
H24A H 0.5978 0.9570 0.6716 0.097 Uiso 1 1 calc R
H24B H 0.6742 0.9443 0.6428 0.097 Uiso 1 1 calc R
H24C H 0.6724 0.9019 0.7125 0.097 Uiso 1 1 calc R
C25 C 0.7005(5) 0.5853(6) 0.6710(4) 0.043(2) Uani 1 1 d .
H25A H 0.7123 0.5231 0.6722 0.051 Uiso 1 1 calc R
H25B H 0.7512 0.6151 0.6922 0.051 Uiso 1 1 calc R
C26 C 0.6426(5) 0.6011(5) 0.7135(4) 0.0381(18) Uani 1 1 d .
H26A H 0.5910 0.5722 0.6934 0.046 Uiso 1 1 calc R
H26B H 0.6323 0.6633 0.7156 0.046 Uiso 1 1 calc R
C27 C 0.6787(6) 0.5663(7) 0.7835(4) 0.052(2) Uani 1 1 d .
H27A H 0.6795 0.5029 0.7820 0.063 Uiso 1 1 calc R
H27B H 0.7346 0.5865 0.7996 0.063 Uiso 1 1 calc R
C28 C 0.6313(7) 0.5951(8) 0.8319(5) 0.068(3) Uani 1 1 d .
H28A H 0.6561 0.5718 0.8763 0.082 Uiso 1 1 calc R
H28B H 0.5762 0.5742 0.8165 0.082 Uiso 1 1 calc R
H28C H 0.6312 0.6578 0.8341 0.082 Uiso 1 1 calc R
C29 C 0.7501(5) 0.6291(6) 0.5766(4) 0.0406(19) Uani 1 1 d .
H29A H 0.7819 0.5756 0.5833 0.049 Uiso 1 1 calc R
H29B H 0.7818 0.6729 0.6067 0.049 Uiso 1 1 calc R
C30 C 0.7399(5) 0.6585(6) 0.5052(4) 0.046(2) Uani 1 1 d .
H30A H 0.7095 0.7129 0.4975 0.055 Uiso 1 1 calc R
H30B H 0.7097 0.6149 0.4740 0.055 Uiso 1 1 calc R
C31 C 0.8226(5) 0.6715(7) 0.4932(5) 0.054(2) Uani 1 1 d .
H31A H 0.8538 0.7113 0.5272 0.065 Uiso 1 1 calc R
H31B H 0.8511 0.6159 0.4986 0.065 Uiso 1 1 calc R
C32 C 0.8186(6) 0.7069(8) 0.4246(5) 0.067(3) Uani 1 1 d .
H32A H 0.8729 0.7139 0.4195 0.080 Uiso 1 1 calc R
H32B H 0.7915 0.7625 0.4192 0.080 Uiso 1 1 calc R
H32C H 0.7888 0.6670 0.3906 0.080 Uiso 1 1 calc R
C33 C 0.6228(5) 0.5443(5) 0.5562(4) 0.0393(19) Uani 1 1 d .
H33A H 0.5982 0.5684 0.5115 0.047 Uiso 1 1 calc R
H33B H 0.5789 0.5305 0.5769 0.047 Uiso 1 1 calc R
C34 C 0.6648(5) 0.4603(6) 0.5470(4) 0.043(2) Uani 1 1 d .
H34A H 0.6929 0.4367 0.5911 0.052 Uiso 1 1 calc R
H34B H 0.7050 0.4715 0.5218 0.052 Uiso 1 1 calc R
C35 C 0.6032(6) 0.3952(6) 0.5092(4) 0.049(2) Uani 1 1 d .
H35A H 0.5640 0.3833 0.5353 0.059 Uiso 1 1 calc R
H35B H 0.5738 0.4203 0.4659 0.059 Uiso 1 1 calc R
C36 C 0.6422(8) 0.3108(7) 0.4964(6) 0.075(3) Uani 1 1 d .
H36A H 0.6008 0.2712 0.4722 0.091 Uiso 1 1 calc R
H36B H 0.6705 0.2851 0.5391 0.091 Uiso 1 1 calc R
H36C H 0.6802 0.3221 0.4698 0.091 Uiso 1 1 calc R
C41 C 0.1983(7) 0.9479(8) 0.6400(6) 0.070(3) Uani 1 1 d .
H41A H 0.1772 0.9262 0.6769 0.084 Uiso 1 1 calc R
H41B H 0.1845 0.9051 0.6036 0.084 Uiso 1 1 calc R
C42 C 0.1554(8) 1.0300(8) 0.6150(6) 0.076(3) Uani 1 1 d .
H42A H 0.1729 1.0755 0.6489 0.091 Uiso 1 1 calc R
H42B H 0.1695 1.0482 0.5739 0.091 Uiso 1 1 calc R
C43 C 0.0669(8) 1.0188(9) 0.6007(8) 0.091(4) Uani 1 1 d .
H43A H 0.0525 1.0061 0.6429 0.109 Uiso 1 1 calc R
H43B H 0.0504 0.9692 0.5705 0.109 Uiso 1 1 calc R
C44 C 0.0219(10) 1.0976(11) 0.5690(8) 0.108(5) Uani 1 1 d .
H44A H -0.0357 1.0876 0.5606 0.130 Uiso 1 1 calc R
H44B H 0.0351 1.1097 0.5268 0.130 Uiso 1 1 calc R
H44C H 0.0373 1.1466 0.5992 0.130 Uiso 1 1 calc R
C45 C 0.3115(8) 1.0131(9) 0.7227(6) 0.079(3) Uani 1 1 d .
H45A H 0.2924 1.0711 0.7070 0.095 Uiso 1 1 calc R
H45B H 0.3706 1.0153 0.7372 0.095 Uiso 1 1 calc R
C46 C 0.2804(11) 0.9912(11) 0.7831(7) 0.120(7) Uani 1 1 d .
H46A H 0.2219 0.9823 0.7681 0.144 Uiso 1 1 calc R
H46B H 0.3049 0.9366 0.8026 0.144 Uiso 1 1 calc R
C47 C 0.2974(9) 1.0572(10) 0.8350(7) 0.095(4) Uani 1 1 d .
H47A H 0.2739 1.1118 0.8147 0.114 Uiso 1 1 calc R
H47B H 0.3561 1.0653 0.8497 0.114 Uiso 1 1 calc R
C48 C 0.2682(9) 1.0411(10) 0.8947(7) 0.098(4) Uani 1 1 d .
H48A H 0.2829 1.0894 0.9257 0.118 Uiso 1 1 calc R
H48B H 0.2924 0.9884 0.9166 0.118 Uiso 1 1 calc R
H48C H 0.2098 1.0350 0.8814 0.118 Uiso 1 1 calc R
C49 C 0.3192(8) 0.8628(8) 0.6851(8) 0.092(4) Uani 1 1 d .
H49A H 0.2961 0.8428 0.7213 0.111 Uiso 1 1 calc R
H49B H 0.3001 0.8237 0.6467 0.111 Uiso 1 1 calc R
C50 C 0.4094(9) 0.8559(12) 0.7088(12) 0.150(9) Uani 1 1 d .
H50A H 0.4317 0.9067 0.7358 0.179 Uiso 1 1 calc R
H50B H 0.4327 0.8528 0.6701 0.179 Uiso 1 1 calc R
C51 C 0.4323(13) 0.762(2) 0.7573(13) 0.24(2) Uani 1 1 d .
H51A H 0.4889 0.7597 0.7834 0.289 Uiso 1 1 calc R
H51B H 0.3963 0.7529 0.7867 0.289 Uiso 1 1 calc R
C52 C 0.4174(13) 0.7140(19) 0.7080(12) 0.182(11) Uani 1 1 d .
H52A H 0.4262 0.6543 0.7230 0.219 Uiso 1 1 calc R
H52B H 0.4527 0.7280 0.6796 0.219 Uiso 1 1 calc R
H52C H 0.3615 0.7215 0.6828 0.219 Uiso 1 1 calc R
C53 C 0.3230(8) 0.9885(8) 0.6098(6) 0.078(3) Uani 1 1 d .
H53A H 0.3032 1.0478 0.5995 0.093 Uiso 1 1 calc R
H53B H 0.3819 0.9912 0.6270 0.093 Uiso 1 1 calc R
C54 C 0.3023(13) 0.9359(9) 0.5456(8) 0.124(7) Uani 1 1 d .
H54A H 0.2436 0.9352 0.5267 0.149 Uiso 1 1 calc R
H54B H 0.3206 0.8761 0.5555 0.149 Uiso 1 1 calc R
C55 C 0.3430(15) 0.9753(10) 0.4945(10) 0.147(9) Uani 1 1 d .
H55A H 0.3029 0.9772 0.4507 0.177 Uiso 1 1 calc R
H55B H 0.3573 1.0353 0.5080 0.177 Uiso 1 1 calc R
C56 C 0.4017(16) 0.9406(15) 0.4866(16) 0.26(2) Uani 1 1 d .
H56A H 0.4212 0.9720 0.4531 0.307 Uiso 1 1 calc R
H56B H 0.3886 0.8816 0.4714 0.307 Uiso 1 1 calc R
H56C H 0.4433 0.9399 0.5289 0.307 Uiso 1 1 calc R

loop_
_atom_site_aniso_label
_atom_site_aniso_U_11
_atom_site_aniso_U_22
_atom_site_aniso_U_33
_atom_site_aniso_U_23
_atom_site_aniso_U_13
_atom_site_aniso_U_12
Mo1 0.0339(4) 0.0386(4) 0.0343(4) -0.0109(3) 0.0066(3) -0.0067(3)
Mo2 0.0402(4) 0.0485(5) 0.0305(4) -0.0046(3) 0.0006(3) -0.0015(3)
Mo3 0.0518(5) 0.0437(5) 0.0313(4) -0.0045(3) 0.0068(3) -0.0042(3)
Mo4 0.0317(4) 0.0472(5) 0.0536(5) -0.0126(4) 0.0172(3) -0.0073(3)
Mo5 0.0405(4) 0.0393(4) 0.0392(4) -0.0139(3) 0.0032(3) -0.0029(3)
Mo6 0.0284(4) 0.0577(5) 0.0381(4) -0.0118(3) 0.0087(3) 0.0005(3)
N1 0.040(4) 0.046(4) 0.046(4) -0.017(3) 0.003(3) -0.012(3)
N2 0.029(3) 0.042(4) 0.033(3) 0.006(3) 0.001(3) 0.001(3)
N3 0.071(6) 0.064(6) 0.082(6) 0.002(5) 0.033(5) -0.013(5)
O1 0.030(3) 0.026(3) 0.028(3) -0.009(2) 0.009(2) 0.012(2)
O2 0.064(4) 0.059(4) 0.036(3) 0.003(3) -0.002(3) 0.000(3)
O3 0.079(5) 0.063(4) 0.039(3) 0.001(3) 0.005(3) -0.008(4)
O4 0.041(4) 0.087(5) 0.073(5) -0.022(4) 0.025(3) -0.010(3)
O5 0.062(4) 0.051(4) 0.057(4) -0.022(3) 0.002(3) -0.010(3)
O6 0.039(4) 0.099(6) 0.051(4) -0.010(4) 0.014(3) 0.007(4)
O7 0.045(3) 0.044(3) 0.034(3) -0.003(3) 0.005(3) -0.003(3)
O8 0.043(3) 0.049(3) 0.028(3) -0.011(3) -0.002(2) -0.003(3)
O9 0.055(4) 0.041(3) 0.039(3) -0.007(3) 0.006(3) -0.004(3)
O10 0.046(3) 0.046(3) 0.031(3) -0.013(3) 0.007(3) -0.003(3)
O11 0.040(3) 0.053(4) 0.051(4) -0.015(3) 0.017(3) -0.014(3)
O12 0.031(3) 0.051(4) 0.044(3) -0.010(3) -0.001(3) -0.004(3)
O13 0.033(3) 0.028(3) 0.064(4) -0.016(3) 0.015(3) -0.007(2)
O14 0.050(4) 0.060(4) 0.045(3) -0.009(3) 0.023(3) -0.006(3)
O15 0.029(3) 0.032(3) 0.045(3) -0.014(2) 0.011(2) -0.003(2)
O16 0.036(3) 0.063(4) 0.034(3) -0.008(3) 0.009(2) 0.004(3)
O17 0.044(3) 0.058(4) 0.034(3) -0.008(3) 0.005(3) -0.001(3)
O18 0.039(3) 0.053(4) 0.033(3) -0.006(3) 0.000(2) 0.005(3)
C1 0.044(5) 0.039(5) 0.058(6) 0.001(4) 0.009(4) -0.005(4)
C2 0.082(8) 0.071(7) 0.063(7) -0.006(6) 0.033(6) -0.008(6)
C3 0.094(9) 0.090(9) 0.064(7) -0.017(7) 0.037(7) -0.011(7)
C4 0.078(8) 0.066(7) 0.053(6) -0.012(5) 0.002(5) 0.024(6)
C5 0.058(6) 0.043(5) 0.072(7) -0.019(5) 0.017(5) -0.006(4)
C6 0.066(7) 0.071(7) 0.057(6) -0.005(5) 0.020(5) 0.004(6)
C7 0.124(12) 0.087(10) 0.075(9) -0.016(7) 0.021(8) 0.026(9)
C8 0.21(2) 0.110(12) 0.052(8) -0.022(8) 0.029(10) 0.064(13)
C21 0.032(4) 0.045(5) 0.038(4) 0.007(4) 0.003(3) -0.005(4)
C22 0.049(5) 0.044(5) 0.046(5) 0.004(4) 0.011(4) 0.004(4)
C23 0.061(6) 0.065(7) 0.053(6) -0.003(5) 0.013(5) 0.004(5)
C24 0.105(10) 0.075(8) 0.061(7) -0.002(6) 0.019(7) 0.014(7)
C25 0.038(5) 0.052(5) 0.032(4) 0.005(4) -0.003(4) -0.004(4)
C26 0.035(4) 0.034(4) 0.045(5) 0.003(4) 0.010(4) -0.005(3)
C27 0.058(6) 0.062(6) 0.034(5) 0.005(4) 0.007(4) -0.006(5)
C28 0.081(8) 0.073(7) 0.052(6) 0.002(5) 0.019(6) -0.001(6)
C29 0.027(4) 0.050(5) 0.040(5) 0.009(4) 0.002(3) -0.001(4)
C30 0.034(5) 0.058(6) 0.043(5) 0.006(4) 0.003(4) -0.009(4)
C31 0.036(5) 0.082(7) 0.042(5) 0.006(5) 0.006(4) -0.008(5)
C32 0.052(6) 0.093(9) 0.059(6) 0.020(6) 0.021(5) -0.004(6)
C33 0.027(4) 0.049(5) 0.037(4) 0.006(4) 0.000(3) -0.005(4)
C34 0.047(5) 0.047(5) 0.036(4) 0.000(4) 0.011(4) -0.007(4)
C35 0.060(6) 0.047(5) 0.040(5) 0.001(4) 0.009(4) -0.012(4)
C36 0.104(9) 0.068(7) 0.068(7) -0.012(6) 0.047(7) -0.030(7)
C41 0.076(8) 0.068(7) 0.075(7) -0.004(6) 0.035(6) -0.021(6)
C42 0.091(9) 0.064(7) 0.079(8) 0.002(6) 0.033(7) -0.008(6)
C43 0.085(9) 0.091(10) 0.099(10) 0.026(8) 0.030(8) 0.004(8)
C44 0.104(11) 0.122(13) 0.111(12) 0.030(10) 0.048(9) 0.014(10)
C45 0.076(8) 0.087(9) 0.079(8) 0.005(7) 0.029(7) -0.011(7)
C46 0.154(15) 0.130(13) 0.083(9) -0.008(9) 0.043(10) -0.093(12)
C47 0.096(10) 0.110(11) 0.092(9) 0.001(8) 0.046(8) -0.046(9)
C48 0.108(11) 0.107(11) 0.090(10) 0.009(8) 0.046(8) -0.025(9)
C49 0.084(9) 0.072(8) 0.130(12) 0.016(8) 0.045(9) 0.017(7)
C50 0.071(9) 0.119(14) 0.26(3) 0.108(16) 0.054(13) 0.003(9)
C51 0.103(15) 0.41(5) 0.16(2) -0.14(3) -0.058(15) 0.10(2)
C52 0.112(16) 0.29(4) 0.137(19) -0.05(2) 0.014(14) 0.024(19)
C53 0.092(9) 0.062(7) 0.093(9) 0.005(6) 0.051(7) -0.020(6)
C54 0.22(2) 0.065(8) 0.134(13) -0.019(9) 0.127(14) -0.021(10)
C55 0.27(3) 0.081(11) 0.152(16) -0.015(11) 0.162(19) -0.032(14)
C56 0.27(3) 0.19(2) 0.42(5) 0.20(3) 0.29(3) 0.16(2)

loop_
_atom_type_symbol
_atom_type_description
_atom_type_scat_dispersion_real
_atom_type_scat_dispersion_imag
_atom_type_scat_source
C C 0.0033 0.0016 'International Tables Vol C Tables 4.2.6.8 and 6.1.1.4'
H H 0.0000 0.0000 'International Tables Vol C Tables 4.2.6.8 and 6.1.1.4'
N N 0.0061 0.0033 'International Tables Vol C Tables 4.2.6.8 and 6.1.1.4'
O O 0.0106 0.0060 'International Tables Vol C Tables 4.2.6.8 and 6.1.1.4'
Mo Mo -1.6832 0.6857 'International Tables Vol C Tables 4.2.6.8 and 6.1.1.4'

loop_
_geom_angle_atom_site_label_1
_geom_angle_atom_site_label_2
_geom_angle_atom_site_label_3
_geom_angle
N1 Mo1 O15 104.9(3)
N1 Mo1 O7 104.5(3)
O15 Mo1 O7 92.2(2)
N1 Mo1 O10 98.5(3)
O15 Mo1 O10 86.8(2)
O7 Mo1 O10 156.5(2)
N1 Mo1 O11 98.9(3)
O15 Mo1 O11 155.2(2)
O7 Mo1 O11 88.5(3)
O10 Mo1 O11 82.8(3)
N1 Mo1 O1 174.3(3)
O15 Mo1 O1 78.95(19)
O7 Mo1 O1 79.4(2)
O10 Mo1 O1 77.3(2)
O11 Mo1 O1 76.8(2)
O2 Mo2 O8 103.2(3)
O2 Mo2 O12 103.4(3)
O8 Mo2 O12 89.3(3)
O2 Mo2 O16 104.1(3)
O8 Mo2 O16 86.8(3)
O12 Mo2 O16 152.3(2)
O2 Mo2 O7 103.4(3)
O8 Mo2 O7 153.4(2)
O12 Mo2 O7 85.5(2)
O16 Mo2 O7 85.8(3)
O2 Mo2 O1 179.2(3)
O8 Mo2 O1 77.6(2)
O12 Mo2 O1 76.4(2)
O16 Mo2 O1 76.0(2)
O7 Mo2 O1 75.9(2)
O3 Mo3 O10 104.6(3)
O3 Mo3 O18 103.8(3)
O10 Mo3 O18 90.2(3)
O3 Mo3 O14 104.0(3)
O10 Mo3 O14 88.3(3)
O18 Mo3 O14 151.6(2)
O3 Mo3 O9 103.6(3)
O10 Mo3 O9 151.7(2)
O18 Mo3 O9 84.9(3)
O14 Mo3 O9 83.1(3)
O3 Mo3 O1 178.7(3)
O10 Mo3 O1 76.6(2)
O18 Mo3 O1 76.7(2)
O14 Mo3 O1 75.4(2)
O9 Mo3 O1 75.1(2)
O4 Mo4 O11 103.0(3)
O4 Mo4 O14 104.4(3)
O11 Mo4 O14 88.7(3)
O4 Mo4 O12 102.2(3)
O11 Mo4 O12 88.8(3)
O14 Mo4 O12 153.2(2)
O4 Mo4 O13 103.3(3)
O11 Mo4 O13 153.7(2)
O14 Mo4 O13 85.9(3)
O12 Mo4 O13 84.5(3)
O4 Mo4 O1 178.5(3)
O11 Mo4 O1 77.2(2)
O14 Mo4 O1 77.1(2)
O12 Mo4 O1 76.3(2)
O13 Mo4 O1 76.52(19)
O5 Mo5 O9 104.7(3)
O5 Mo5 O13 104.6(3)
O9 Mo5 O13 90.9(3)
O5 Mo5 O8 102.7(3)
O9 Mo5 O8 152.2(2)
O13 Mo5 O8 86.8(3)
O5 Mo5 O17 102.5(3)
O9 Mo5 O17 86.7(3)
O13 Mo5 O17 152.4(2)
O8 Mo5 O17 82.8(2)
O5 Mo5 O1 177.1(3)
O9 Mo5 O1 77.1(2)
O13 Mo5 O1 77.44(19)
O8 Mo5 O1 75.4(2)
O17 Mo5 O1 75.3(2)
O6 Mo6 O17 103.0(3)
O6 Mo6 O16 104.1(3)
O17 Mo6 O16 88.3(3)
O6 Mo6 O18 102.5(3)
O17 Mo6 O18 87.8(3)
O16 Mo6 O18 153.3(2)
O6 Mo6 O15 104.1(3)
O17 Mo6 O15 152.8(2)
O16 Mo6 O15 86.6(2)
O18 Mo6 O15 85.0(2)
O6 Mo6 O1 179.0(3)
O17 Mo6 O1 77.8(2)
O16 Mo6 O1 76.5(2)
O18 Mo6 O1 76.9(2)
O15 Mo6 O1 75.11(19)
C1 N1 Mo1 159.9(7)
C29 N2 C21 110.6(6)
C29 N2 C33 112.3(6)
C21 N2 C33 105.9(6)
C29 N2 C25 106.4(6)
C21 N2 C25 111.5(6)
C33 N2 C25 110.1(6)
C41 N3 C45 110.1(9)
C41 N3 C49 108.9(9)
C45 N3 C49 110.2(11)
C41 N3 C53 110.2(10)
C45 N3 C53 106.1(8)
C49 N3 C53 111.4(10)
Mo1 O1 Mo4 91.22(15)
Mo1 O1 Mo2 90.58(17)
Mo4 O1 Mo2 90.46(16)
Mo1 O1 Mo6 90.73(18)
Mo4 O1 Mo6 178.0(2)
Mo2 O1 Mo6 90.09(16)
Mo1 O1 Mo3 90.76(16)
Mo4 O1 Mo3 89.94(16)
Mo2 O1 Mo3 178.6(2)
Mo6 O1 Mo3 89.46(16)
Mo1 O1 Mo5 179.9(3)
Mo4 O1 Mo5 88.89(17)
Mo2 O1 Mo5 89.49(16)
Mo6 O1 Mo5 89.16(14)
Mo3 O1 Mo5 89.18(17)
Mo1 O7 Mo2 114.1(3)
Mo2 O8 Mo5 117.4(3)
Mo5 O9 Mo3 118.6(3)
Mo3 O10 Mo1 115.2(3)
Mo4 O11 Mo1 114.7(3)
Mo2 O12 Mo4 116.9(3)
Mo5 O13 Mo4 117.0(3)
Mo4 O14 Mo3 117.3(3)
Mo1 O15 Mo6 115.0(3)
Mo6 O16 Mo2 117.2(3)
Mo6 O17 Mo5 117.8(3)
Mo3 O18 Mo6 117.0(3)
N1 C1 C2 122.5(9)
N1 C1 C6 120.4(9)
C2 C1 C6 117.0(9)
C3 C2 C1 120.7(11)
C2 C3 C4 121.4(11)
C5 C4 C3 115.8(10)
C5 C4 C7 123.3(13)
C3 C4 C7 120.9(12)
C6 C5 C4 123.8(11)
C5 C6 C1 121.3(10)
C8 C7 C4 129.1(18)
C22 C21 N2 115.2(6)
C21 C22 C23 111.1(8)
C24 C23 C22 113.8(9)
C26 C25 N2 117.5(7)
C25 C26 C27 109.1(7)
C28 C27 C26 111.5(8)
N2 C29 C30 116.5(6)
C29 C30 C31 108.9(7)
C32 C31 C30 112.8(8)
N2 C33 C34 116.6(6)
C33 C34 C35 109.9(7)
C36 C35 C34 112.2(8)
N3 C41 C42 117.0(9)
C43 C42 C41 111.0(10)
C42 C43 C44 112.2(12)
N3 C45 C46 115.8(10)
C47 C46 C45 113.7(11)
C46 C47 C48 116.8(12)
C50 C49 N3 115.2(11)
C49 C50 C51 107.7(13)
C52 C51 C50 94(2)
C54 C53 N3 113.4(10)
C53 C54 C55 109.9(13)
C56 C55 C54 118(2)

loop_
_geom_bond_atom_site_label_1
_geom_bond_atom_site_label_2
_geom_bond_distance
Mo1 N1 1.728(7)
Mo1 O15 1.887(5)
Mo1 O7 1.897(5)
Mo1 O10 1.994(6)
Mo1 O11 1.996(6)
Mo1 O1 2.223(5)
Mo2 O2 1.691(6)
Mo2 O8 1.885(6)
Mo2 O12 1.926(6)
Mo2 O16 1.946(6)
Mo2 O7 1.953(6)
Mo2 O1 2.323(5)
Mo3 O3 1.689(6)
Mo3 O10 1.864(6)
Mo3 O18 1.921(6)
Mo3 O14 1.956(6)
Mo3 O9 1.977(6)
Mo3 O1 2.352(5)
Mo4 O4 1.697(6)
Mo4 O11 1.856(6)
Mo4 O14 1.906(7)
Mo4 O12 1.939(6)
Mo4 O13 1.967(5)
Mo4 O1 2.316(5)
Mo5 O5 1.689(6)
Mo5 O9 1.864(6)
Mo5 O13 1.867(5)
Mo5 O8 1.966(6)
Mo5 O17 1.971(6)
Mo5 O1 2.353(5)
Mo6 O6 1.693(6)
Mo6 O17 1.866(6)
Mo6 O16 1.910(6)
Mo6 O18 1.942(6)
Mo6 O15 1.953(5)
Mo6 O1 2.328(5)
N1 C1 1.388(12)
N2 C29 1.508(10)
N2 C21 1.512(11)
N2 C33 1.515(10)
N2 C25 1.531(10)
N3 C41 1.494(14)
N3 C45 1.513(15)
N3 C49 1.517(15)
N3 C53 1.535(14)
C1 C2 1.396(14)
C1 C6 1.409(14)
C2 C3 1.373(16)
C3 C4 1.428(17)
C4 C5 1.372(16)
C4 C7 1.475(17)
C5 C6 1.332(14)
C7 C8 1.24(2)
C21 C22 1.505(12)
C22 C23 1.527(13)
C23 C24 1.485(16)
C25 C26 1.520(12)
C26 C27 1.526(12)
C27 C28 1.521(14)
C29 C30 1.518(12)
C30 C31 1.529(12)
C31 C32 1.513(13)
C33 C34 1.534(12)
C34 C35 1.533(12)
C35 C36 1.534(15)
C41 C42 1.504(16)
C42 C43 1.494(17)
C43 C44 1.510(19)
C45 C46 1.528(17)
C46 C47 1.464(19)
C47 C48 1.479(16)
C49 C50 1.51(2)
C50 C51 1.76(4)
C51 C52 1.24(3)
C53 C54 1.526(19)
C54 C55 1.546(18)
C55 C56 1.20(2)
